data_7110710
loop_
_publ_author_name
'Bonomo, Lucia'
'Solari, Euro'
'Martin, G\'eraldine'
'Scopelliti, Rosario'
'Floriani, Carlo'

_publ_section_title
;
 Porphyrinogen tetraanion functioning as a polymetallic assembler:
 nickel-meso-octaethylporphyrinogen binding four transition metal ions at
 the periphery
;
_journal_issue 22
_journal_name_full 'Chemical Communications'
_journal_page_first 2319
_journal_paper_doi 10.1039/a907268c
_journal_year 1999
_chemical_formula_moiety 'C62 H88 Li2 Mo2 N4 Ni O11, C4 H8 O'
_chemical_formula_sum 'C66 H96 Li2 Mo2 N4 Ni O12'
_chemical_formula_weight 1401.94
_chemical_name_systematic
;
 ?
;
_space_group_IT_number 15
_symmetry_cell_setting monoclinic
_symmetry_space_group_name_Hall '-C 2yc'
_symmetry_space_group_name_H-M 'C 1 2/c 1'
_atom_sites_solution_hydrogens geom
_atom_sites_solution_primary direct
_atom_sites_solution_secondary difmap
_audit_creation_method SHELXL-97
_cell_angle_alpha 90.00
_cell_angle_beta 105.537(5)
_cell_angle_gamma 90.00
_cell_formula_units_Z 8
_cell_length_a 50.392(4)
_cell_length_b 11.6140(8)
_cell_length_c 23.8148(12)
_cell_measurement_reflns_used 5000
_cell_measurement_temperature 143(2)
_cell_measurement_theta_max 20
_cell_measurement_theta_min 5
_cell_volume 13428.4(16)
_computing_cell_refinement 'CrysAlis RED, Kuma Diffraction Instruments GmbH, release 1.6.0, 1999'
_computing_data_collection 'CrysAlis CCD, Kuma Diffraction Instruments GmbH, release 1.6.0, 1999'
_computing_data_reduction 'CrysAlis RED'
_computing_molecular_graphics 'SHELXTL, Bruker AXS, Inc., release 5.1, 1997'
_computing_publication_material SHELXTL
_computing_structure_refinement 'SHELXL-97 (Sheldrick, 1997)'
_computing_structure_solution 'SIR97 (Altomare A. et al., J. Appl. Cryst., 1999, 32, 115-119)'
_diffrn_ambient_temperature 143(2)
_diffrn_measurement_device_type 'KUMA diffractometer equipped with a CCD detector'
_diffrn_measurement_method '2 runs (110 frames each) using omega scan, 1 run (300 frames) using phi scan'
_diffrn_radiation_monochromator graphite
_diffrn_radiation_source 'fine-focus sealed tube'
_diffrn_radiation_type MoK\a
_diffrn_radiation_wavelength 0.71073
_diffrn_reflns_av_R_equivalents 0.0402
_diffrn_reflns_av_sigmaI/netI 0.0264
_diffrn_reflns_limit_h_max 57
_diffrn_reflns_limit_h_min -57
_diffrn_reflns_limit_k_max 13
_diffrn_reflns_limit_k_min -13
_diffrn_reflns_limit_l_max 28
_diffrn_reflns_limit_l_min -28
_diffrn_reflns_number 38408
_diffrn_reflns_theta_max 25.03
_diffrn_reflns_theta_min 3.04
_exptl_absorpt_coefficient_mu 0.707
_exptl_absorpt_correction_type none
_exptl_crystal_colour orange
_exptl_crystal_density_diffrn 1.387
_exptl_crystal_density_method 'not measured'
_exptl_crystal_description prismatic
_exptl_crystal_F_000 5872
_exptl_crystal_size_max 0.29
_exptl_crystal_size_mid 0.25
_exptl_crystal_size_min 0.21
_refine_diff_density_max 1.661
_refine_diff_density_min -1.004
_refine_diff_density_rms 0.112
_refine_ls_extinction_coef 0.00016(3)
_refine_ls_extinction_expression Fc^*^=kFc[1+0.001xFc^2^\l^3^/sin(2\q)]^-1/4^
_refine_ls_extinction_method SHELXL
_refine_ls_goodness_of_fit_ref 1.104
_refine_ls_hydrogen_treatment mixed
_refine_ls_matrix_type full
_refine_ls_number_parameters 760
_refine_ls_number_reflns 11199
_refine_ls_number_restraints 39
_refine_ls_restrained_S_all 1.117
_refine_ls_R_factor_all 0.0630
_refine_ls_R_factor_gt 0.0536
_refine_ls_shift/su_max 0.007
_refine_ls_shift/su_mean 0.000
_refine_ls_structure_factor_coef Fsqd
_refine_ls_weighting_details 'calc w=1/[\s^2^(Fo^2^)+(0.0542P)^2^+131.9335P] where P=(Fo^2^+2Fc^2^)/3'
_refine_ls_weighting_scheme calc
_refine_ls_wR_factor_gt 0.1303
_refine_ls_wR_factor_ref 0.1411
_reflns_number_gt 9809
_reflns_number_total 11199
_reflns_threshold_expression >2sigma(I)
_cod_data_source_file 907268csup1.cif
_cod_data_source_block 3
_cod_depositor_comments
;
The following automatic conversions were performed:

'_symmetry_cell_setting' value 'Monoclinic' changed to 'monoclinic'
according to /home/saulius/struct/CIF-dictionaries/cif_core.dic
dictionary named 'cif_core.dic' version 2.4.2 from 2011-04-26.

Automatic conversion script
Id: cif_fix_values 1891 2012-01-12 08:04:46Z andrius 
;
_cod_original_cell_volume 13428.3(15)
_cod_original_sg_symbol_H-M C2/c
_cod_database_code 7110710

loop_
_symmetry_equiv_pos_as_xyz
'x, y, z'
'-x, y, -z+1/2'
'x+1/2, y+1/2, z'
'-x+1/2, y+1/2, -z+1/2'
'-x, -y, -z'
'x, -y, z-1/2'
'-x+1/2, -y+1/2, -z'
'x+1/2, -y+1/2, z-1/2'

loop_
_atom_site_label
_atom_site_type_symbol
_atom_site_fract_x
_atom_site_fract_y
_atom_site_fract_z
_atom_site_U_iso_or_equiv
_atom_site_adp_type
_atom_site_occupancy
_atom_site_symmetry_multiplicity
_atom_site_calc_flag
_atom_site_refinement_flags
Ni1 Ni 0.110954(11) -0.11725(4) 0.26556(2) 0.01517(14) Uani 1 1 d .
N1 N 0.08692(7) -0.0083(3) 0.28332(14) 0.0147(7) Uani 1 1 d .
N2 N 0.09080(7) -0.1126(3) 0.18682(15) 0.0182(7) Uani 1 1 d .
N3 N 0.13588(7) -0.2223(3) 0.24740(14) 0.0171(7) Uani 1 1 d .
N4 N 0.12660(7) -0.1438(3) 0.34500(15) 0.0183(7) Uani 1 1 d .
C1 C 0.09291(9) 0.0624(3) 0.33313(17) 0.0182(9) Uani 1 1 d .
C2 C 0.06842(9) 0.1140(4) 0.33695(18) 0.0202(9) Uani 1 1 d .
H2 H 0.0665 0.1659 0.3664 0.024 Uiso 1 1 calc R
C3 C 0.04676(9) 0.0748(4) 0.28861(18) 0.0202(9) Uani 1 1 d .
H3 H 0.0279 0.0958 0.2800 0.024 Uiso 1 1 calc R
C4 C 0.05878(8) -0.0009(3) 0.25640(17) 0.0158(8) Uani 1 1 d .
C5 C 0.04520(8) -0.0865(3) 0.20948(18) 0.0178(9) Uani 1 1 d .
C6 C 0.06250(9) -0.1054(3) 0.16722(18) 0.0186(9) Uani 1 1 d .
C7 C 0.05455(9) -0.1235(4) 0.10789(18) 0.0218(9) Uani 1 1 d .
H7 H 0.0362 -0.1234 0.0835 0.026 Uiso 1 1 calc R
C8 C 0.07889(9) -0.1423(4) 0.09018(18) 0.0230(9) Uani 1 1 d .
H8 H 0.0800 -0.1572 0.0517 0.028 Uiso 1 1 calc R
C9 C 0.10054(9) -0.1348(4) 0.13943(18) 0.0194(9) Uani 1 1 d .
C10 C 0.13159(9) -0.1369(4) 0.14794(18) 0.0211(9) Uani 1 1 d .
C11 C 0.14257(9) -0.2280(4) 0.19435(18) 0.0179(9) Uani 1 1 d .
C12 C 0.15543(10) -0.3342(4) 0.1913(2) 0.0263(10) Uani 1 1 d .
H12 H 0.1622 -0.3607 0.1599 0.032 Uiso 1 1 calc R
C13 C 0.15649(9) -0.3946(4) 0.24380(19) 0.0234(9) Uani 1 1 d .
H13 H 0.1641 -0.4691 0.2540 0.028 Uiso 1 1 calc R
C14 C 0.14436(9) -0.3245(3) 0.27751(18) 0.0195(9) Uani 1 1 d .
C15 C 0.13493(9) -0.3550(4) 0.33144(18) 0.0208(9) Uani 1 1 d .
C16 C 0.13529(9) -0.2494(4) 0.36957(18) 0.0208(9) Uani 1 1 d .
C17 C 0.14083(10) -0.2420(4) 0.42922(19) 0.0259(10) Uani 1 1 d .
H17 H 0.1470 -0.3027 0.4563 0.031 Uiso 1 1 calc R
C18 C 0.13561(10) -0.1271(4) 0.44278(19) 0.0257(10) Uani 1 1 d .
H18 H 0.1377 -0.0958 0.4806 0.031 Uiso 1 1 calc R
C19 C 0.12694(9) -0.0692(4) 0.39039(17) 0.0195(9) Uani 1 1 d .
C20 C 0.12112(9) 0.0573(4) 0.37667(17) 0.0208(9) Uani 1 1 d .
C21 C 0.04302(9) -0.2005(3) 0.24306(19) 0.0209(9) Uani 1 1 d .
H21A H 0.0617 -0.2211 0.2670 0.025 Uiso 1 1 calc R
H21B H 0.0316 -0.1851 0.2701 0.025 Uiso 1 1 calc R
C22 C 0.03108(12) -0.3037(4) 0.2061(2) 0.0390(13) Uani 1 1 d .
H22A H 0.0114 -0.2915 0.1886 0.058 Uiso 1 1 calc R
H22B H 0.0338 -0.3728 0.2305 0.058 Uiso 1 1 calc R
H22C H 0.0404 -0.3135 0.1752 0.058 Uiso 1 1 calc R
C23 C 0.01530(9) -0.0513(4) 0.17680(18) 0.0211(9) Uani 1 1 d .
H23A H 0.0076 -0.1127 0.1483 0.025 Uiso 1 1 calc R
H23B H 0.0043 -0.0504 0.2056 0.025 Uiso 1 1 calc R
C24 C 0.01075(9) 0.0635(4) 0.14440(19) 0.0244(10) Uani 1 1 d .
H24A H 0.0163 0.1267 0.1724 0.037 Uiso 1 1 calc R
H24B H -0.0088 0.0718 0.1238 0.037 Uiso 1 1 calc R
H24C H 0.0218 0.0658 0.1162 0.037 Uiso 1 1 calc R
C25 C 0.13767(10) -0.1716(4) 0.08993(19) 0.0283(10) Uani 1 1 d .
H25A H 0.1318 -0.2525 0.0813 0.034 Uiso 1 1 calc R
H25B H 0.1262 -0.1232 0.0584 0.034 Uiso 1 1 calc R
C26 C 0.16778(11) -0.1606(5) 0.0884(2) 0.0392(13) Uani 1 1 d .
H26A H 0.1729 -0.0790 0.0898 0.059 Uiso 1 1 calc R
H26B H 0.1700 -0.1951 0.0525 0.059 Uiso 1 1 calc R
H26C H 0.1797 -0.2006 0.1221 0.059 Uiso 1 1 calc R
C27 C 0.14321(9) -0.0153(4) 0.16783(19) 0.0244(10) Uani 1 1 d .
H27A H 0.1402 0.0013 0.2064 0.029 Uiso 1 1 calc R
H27B H 0.1633 -0.0157 0.1725 0.029 Uiso 1 1 calc R
C28 C 0.13022(11) 0.0812(4) 0.1257(2) 0.0328(11) Uani 1 1 d .
H28A H 0.1350 0.0708 0.0888 0.049 Uiso 1 1 calc R
H28B H 0.1372 0.1557 0.1427 0.049 Uiso 1 1 calc R
H28C H 0.1102 0.0788 0.1186 0.049 Uiso 1 1 calc R
C29 C 0.10450(9) -0.3985(4) 0.30664(19) 0.0236(9) Uani 1 1 d .
H29A H 0.0942 -0.3402 0.2789 0.028 Uiso 1 1 calc R
H29B H 0.1049 -0.4702 0.2844 0.028 Uiso 1 1 calc R
C30 C 0.08898(11) -0.4217(5) 0.3515(2) 0.0354(12) Uani 1 1 d .
H30A H 0.0973 -0.4875 0.3756 0.053 Uiso 1 1 calc R
H30B H 0.0697 -0.4391 0.3318 0.053 Uiso 1 1 calc R
H30C H 0.0898 -0.3536 0.3762 0.053 Uiso 1 1 calc R
C31 C 0.15178(10) -0.4554(4) 0.3661(2) 0.0274(10) Uani 1 1 d .
H31A H 0.1437 -0.4747 0.3985 0.033 Uiso 1 1 calc R
H31B H 0.1492 -0.5233 0.3401 0.033 Uiso 1 1 calc R
C32 C 0.18271(11) -0.4378(5) 0.3919(2) 0.0375(12) Uani 1 1 d .
H32A H 0.1918 -0.4330 0.3603 0.056 Uiso 1 1 calc R
H32B H 0.1903 -0.5029 0.4173 0.056 Uiso 1 1 calc R
H32C H 0.1859 -0.3663 0.4146 0.056 Uiso 1 1 calc R
C33 C 0.14421(10) 0.1066(4) 0.3520(2) 0.0269(10) Uani 1 1 d .
H33A H 0.1438 0.0670 0.3150 0.032 Uiso 1 1 calc R
H33B H 0.1407 0.1894 0.3434 0.032 Uiso 1 1 calc R
C34 C 0.17286(11) 0.0925(5) 0.3942(3) 0.0436(14) Uani 1 1 d .
H34A H 0.1739 0.1365 0.4298 0.065 Uiso 1 1 calc R
H34B H 0.1868 0.1210 0.3757 0.065 Uiso 1 1 calc R
H34C H 0.1762 0.0109 0.4039 0.065 Uiso 1 1 calc R
C35 C 0.12039(10) 0.1226(4) 0.43269(19) 0.0271(10) Uani 1 1 d .
H35A H 0.1040 0.0968 0.4446 0.032 Uiso 1 1 calc R
H35B H 0.1368 0.1002 0.4640 0.032 Uiso 1 1 calc R
C36 C 0.11964(12) 0.2543(4) 0.4284(2) 0.0353(12) Uani 1 1 d .
H36A H 0.1374 0.2825 0.4247 0.053 Uiso 1 1 calc R
H36B H 0.1160 0.2867 0.4636 0.053 Uiso 1 1 calc R
H36C H 0.1050 0.2778 0.3942 0.053 Uiso 1 1 calc R
Mo1 Mo 0.077129(8) 0.18617(3) 0.248528(15) 0.01828(12) Uani 1 1 d .
C37 C 0.06842(9) 0.2053(4) 0.1665(2) 0.0245(10) Uani 1 1 d .
O1 O 0.06279(8) 0.2212(3) 0.11542(14) 0.0337(8) Uani 1 1 d .
C38 C 0.10958(10) 0.2750(4) 0.2468(2) 0.0285(11) Uani 1 1 d .
O2 O 0.12838(8) 0.3307(3) 0.24339(18) 0.0458(10) Uani 1 1 d .
C39 C 0.05807(11) 0.3290(4) 0.2478(2) 0.0301(11) Uani 1 1 d .
O3 O 0.04559(9) 0.4142(3) 0.24779(19) 0.0500(11) Uani 1 1 d .
Mo2 Mo 0.185514(8) -0.22780(3) 0.268877(17) 0.02333(13) Uani 1 1 d .
C40 C 0.20409(11) -0.1012(5) 0.2474(2) 0.0397(13) Uani 1 1 d .
O4 O 0.21699(9) -0.0271(4) 0.2324(2) 0.0664(15) Uani 1 1 d .
C41 C 0.21911(11) -0.3000(5) 0.2729(3) 0.0425(14) Uani 1 1 d .
O5 O 0.24050(9) -0.3455(5) 0.2744(3) 0.0765(16) Uani 1 1 d .
C42 C 0.20317(12) -0.1786(5) 0.3486(2) 0.0441(14) Uani 1 1 d .
O6 O 0.21502(11) -0.1491(5) 0.39452(19) 0.0765(16) Uani 1 1 d .
Li1 Li 0.22207(19) 0.1108(8) 0.1932(4) 0.041(2) Uani 1 1 d .
O7 O 0.20058(11) 0.2259(5) 0.2161(3) 0.0732(15) Uani 1 1 d .
C43 C 0.1910(2) 0.2068(9) 0.2678(4) 0.095(3) Uani 1 1 d .
H43A H 0.1994 0.1362 0.2884 0.114 Uiso 1 1 calc R
H43B H 0.1707 0.1980 0.2570 0.114 Uiso 1 1 calc R
C44 C 0.19929(17) 0.3074(6) 0.3050(4) 0.069(2) Uani 1 1 d .
H44A H 0.1829 0.3527 0.3067 0.082 Uiso 1 1 calc R
H44B H 0.2090 0.2830 0.3451 0.082 Uiso 1 1 calc R
C45 C 0.2174(2) 0.3765(7) 0.2804(5) 0.085(3) Uani 1 1 d .
H45A H 0.2370 0.3555 0.2970 0.102 Uiso 1 1 calc R
H45B H 0.2149 0.4598 0.2862 0.102 Uiso 1 1 calc R
C46 C 0.2070(3) 0.3423(9) 0.2153(5) 0.113(4) Uani 1 1 d .
H46A H 0.1906 0.3877 0.1954 0.136 Uiso 1 1 calc R
H46B H 0.2216 0.3548 0.1950 0.136 Uiso 1 1 calc R
O8 O 0.21569(11) 0.0960(5) 0.1120(2) 0.0682(14) Uani 1 1 d .
C47 C 0.1997(2) 0.1751(11) 0.0704(4) 0.102(4) Uani 1 1 d .
H47A H 0.1964 0.2472 0.0897 0.122 Uiso 1 1 calc R
H47B H 0.1817 0.1409 0.0498 0.122 Uiso 1 1 calc R
C48 C 0.2161(2) 0.1968(11) 0.0309(4) 0.108(4) Uani 1 1 d .
H48A H 0.2273 0.2672 0.0424 0.130 Uiso 1 1 calc R
H48B H 0.2042 0.2070 -0.0093 0.130 Uiso 1 1 calc R
C49 C 0.2342(3) 0.0940(13) 0.0341(5) 0.145(6) Uani 1 1 d .
H49A H 0.2269 0.0429 0.0002 0.174 Uiso 1 1 calc R
H49B H 0.2531 0.1180 0.0343 0.174 Uiso 1 1 calc R
C50 C 0.2345(3) 0.0360(10) 0.0866(4) 0.105(4) Uani 1 1 d .
H50A H 0.2532 0.0366 0.1134 0.126 Uiso 1 1 calc R
H50B H 0.2286 -0.0450 0.0784 0.126 Uiso 1 1 calc R
Li2 Li 0.0441(2) 0.3199(8) 0.0520(4) 0.038(2) Uani 1 1 d .
O9 O 0.03875(8) 0.2272(3) -0.01615(15) 0.0361(8) Uani 1 1 d .
C51 C 0.04724(14) 0.2539(5) -0.0679(2) 0.0434(14) Uani 1 1 d .
H51A H 0.0616 0.3146 -0.0594 0.052 Uiso 1 1 calc R
H51B H 0.0313 0.2819 -0.0991 0.052 Uiso 1 1 calc R
C52 C 0.05862(12) 0.1442(5) -0.0870(2) 0.0377(12) Uani 1 1 d .
H52A H 0.0771 0.1575 -0.0930 0.045 Uiso 1 1 calc R
H52B H 0.0462 0.1144 -0.1237 0.045 Uiso 1 1 calc R
C53 C 0.06018(12) 0.0615(5) -0.0368(2) 0.0389(13) Uani 1 1 d .
H53A H 0.0567 -0.0187 -0.0509 0.047 Uiso 1 1 calc R
H53B H 0.0784 0.0654 -0.0079 0.047 Uiso 1 1 calc R
C54 C 0.03779(13) 0.1038(5) -0.0113(2) 0.0388(13) Uani 1 1 d .
H54A H 0.0196 0.0736 -0.0334 0.047 Uiso 1 1 calc R
H54B H 0.0413 0.0800 0.0300 0.047 Uiso 1 1 calc R
O10 O 0.00901(9) 0.3691(4) 0.06060(18) 0.0590(13) Uani 1 1 d .
C55 C -0.01599(17) 0.3138(10) 0.0295(3) 0.091(3) Uani 1 1 d .
H55A H -0.0132 0.2295 0.0290 0.109 Uiso 1 1 calc R
H55B H -0.0216 0.3417 -0.0112 0.109 Uiso 1 1 calc R
C56 C -0.03736(18) 0.3401(10) 0.0584(4) 0.087(3) Uani 1 1 d .
H56A H -0.0481 0.2703 0.0617 0.104 Uiso 1 1 calc R
H56B H -0.0501 0.3996 0.0365 0.104 Uiso 1 1 calc R
C57 C -0.0224(3) 0.3829(10) 0.1165(4) 0.110(4) Uani 1 1 d .
H57A H -0.0185 0.3195 0.1453 0.132 Uiso 1 1 calc R
H57B H -0.0332 0.4430 0.1300 0.132 Uiso 1 1 calc R
C58 C 0.0038(2) 0.4318(11) 0.1082(4) 0.111(4) Uani 1 1 d .
H58A H 0.0016 0.5150 0.0989 0.133 Uiso 1 1 calc R
H58B H 0.0191 0.4216 0.1439 0.133 Uiso 1 1 calc R
O11 O 0.07056(13) 0.4408(4) 0.0540(2) 0.0664(14) Uani 1 1 d .
C59 C 0.07174(19) 0.5425(6) 0.0880(3) 0.077(3) Uani 1 1 d .
H59A H 0.0774 0.6079 0.0671 0.080 Uiso 1 1 calc R
H59B H 0.0531 0.5595 0.0920 0.080 Uiso 1 1 calc R
C60 C 0.0897(2) 0.5340(8) 0.1424(4) 0.102(3) Uani 1 1 d DU
H60A H 0.0828 0.4863 0.1700 0.080 Uiso 1 1 calc R
H60B H 0.0968 0.6090 0.1600 0.080 Uiso 1 1 calc R
C61 C 0.1112(3) 0.4645(15) 0.1110(6) 0.177(6) Uani 1 1 d DU
H61A H 0.1241 0.5214 0.1018 0.080 Uiso 1 1 calc R
H61B H 0.1223 0.4095 0.1396 0.080 Uiso 1 1 calc R
C62 C 0.0983(2) 0.4024(10) 0.0586(5) 0.107(4) Uani 1 1 d DU
H62A H 0.1003 0.3180 0.0638 0.080 Uiso 1 1 calc R
H62B H 0.1050 0.4272 0.0251 0.080 Uiso 1 1 calc R
O12 O 0.1803(6) -0.520(3) 0.5396(12) 0.438(15) Uiso 1 1 d D
C63 C 0.2051(3) -0.5455(17) 0.6004(7) 0.192(7) Uiso 1 1 d D
H63A H 0.2070 -0.4696 0.6200 0.080 Uiso 1 1 calc R
H63B H 0.1953 -0.5939 0.6227 0.080 Uiso 1 1 calc R
C64 C 0.2355(5) -0.594(2) 0.6221(10) 0.325(16) Uiso 1 1 d D
H64A H 0.2378 -0.6460 0.6560 0.080 Uiso 1 1 calc R
H64B H 0.2493 -0.5315 0.6317 0.080 Uiso 1 1 calc R
C65 C 0.2368(5) -0.666(2) 0.5616(10) 0.313(15) Uiso 1 1 d D
H65A H 0.2519 -0.6421 0.5447 0.080 Uiso 1 1 calc R
H65B H 0.2353 -0.7504 0.5639 0.080 Uiso 1 1 calc R
C66 C 0.2095(4) -0.6025(19) 0.5368(8) 0.228(9) Uiso 1 1 d D
H66A H 0.1995 -0.6668 0.5131 0.080 Uiso 1 1 calc R
H66B H 0.2155 -0.5544 0.5081 0.080 Uiso 1 1 calc R

loop_
_atom_site_aniso_label
_atom_site_aniso_U_11
_atom_site_aniso_U_22
_atom_site_aniso_U_33
_atom_site_aniso_U_23
_atom_site_aniso_U_13
_atom_site_aniso_U_12
Ni1 0.0166(3) 0.0160(3) 0.0128(3) -0.00009(19) 0.0038(2) 0.00172(19)
N1 0.0186(18) 0.0109(16) 0.0143(16) 0.0009(12) 0.0038(14) -0.0009(13)
N2 0.0179(18) 0.0184(17) 0.0186(17) 0.0007(14) 0.0051(14) 0.0021(14)
N3 0.0148(18) 0.0215(18) 0.0139(16) 0.0011(14) 0.0016(14) 0.0005(14)
N4 0.0220(19) 0.0164(17) 0.0162(17) -0.0008(14) 0.0045(14) 0.0022(14)
C1 0.025(2) 0.016(2) 0.0124(18) 0.0023(15) 0.0035(17) -0.0003(16)
C2 0.026(2) 0.016(2) 0.020(2) -0.0014(16) 0.0083(18) -0.0007(17)
C3 0.021(2) 0.017(2) 0.025(2) 0.0005(17) 0.0098(18) -0.0019(16)
C4 0.016(2) 0.0150(19) 0.0181(19) 0.0007(16) 0.0069(16) -0.0003(15)
C5 0.011(2) 0.018(2) 0.023(2) -0.0050(17) 0.0025(16) -0.0025(15)
C6 0.019(2) 0.0143(19) 0.022(2) 0.0002(16) 0.0040(17) -0.0001(16)
C7 0.019(2) 0.023(2) 0.020(2) -0.0030(17) -0.0014(17) 0.0033(17)
C8 0.029(2) 0.025(2) 0.0136(19) -0.0032(17) 0.0021(18) 0.0046(18)
C9 0.024(2) 0.019(2) 0.018(2) 0.0026(16) 0.0109(17) 0.0039(17)
C10 0.022(2) 0.026(2) 0.017(2) 0.0017(17) 0.0082(17) 0.0021(17)
C11 0.016(2) 0.022(2) 0.018(2) -0.0029(16) 0.0082(17) 0.0014(16)
C12 0.029(3) 0.028(2) 0.022(2) -0.0046(18) 0.0069(19) 0.0041(19)
C13 0.024(2) 0.022(2) 0.025(2) 0.0013(17) 0.0082(19) 0.0033(17)
C14 0.019(2) 0.017(2) 0.021(2) 0.0011(16) 0.0031(17) 0.0029(16)
C15 0.025(2) 0.017(2) 0.021(2) 0.0043(17) 0.0062(18) 0.0039(17)
C16 0.025(2) 0.019(2) 0.019(2) 0.0024(17) 0.0059(18) 0.0017(17)
C17 0.032(3) 0.027(2) 0.018(2) 0.0059(18) 0.0067(19) 0.0050(19)
C18 0.030(3) 0.030(2) 0.015(2) 0.0007(18) 0.0019(18) 0.0031(19)
C19 0.020(2) 0.022(2) 0.016(2) 0.0000(16) 0.0036(17) -0.0016(17)
C20 0.026(2) 0.020(2) 0.0143(19) -0.0018(16) 0.0029(17) -0.0004(17)
C21 0.022(2) 0.014(2) 0.025(2) 0.0038(17) 0.0037(18) -0.0018(16)
C22 0.056(4) 0.019(2) 0.035(3) 0.000(2) 0.000(3) -0.005(2)
C23 0.019(2) 0.020(2) 0.020(2) -0.0048(17) -0.0007(17) -0.0012(17)
C24 0.024(2) 0.024(2) 0.024(2) 0.0033(18) 0.0031(18) 0.0053(18)
C25 0.034(3) 0.035(3) 0.018(2) 0.0028(19) 0.010(2) 0.004(2)
C26 0.037(3) 0.057(3) 0.031(3) 0.005(2) 0.021(2) 0.008(3)
C27 0.023(2) 0.026(2) 0.025(2) 0.0025(18) 0.0077(19) -0.0016(18)
C28 0.039(3) 0.031(3) 0.028(2) 0.004(2) 0.009(2) 0.000(2)
C29 0.024(2) 0.019(2) 0.028(2) 0.0024(17) 0.0066(19) -0.0004(17)
C30 0.036(3) 0.037(3) 0.038(3) -0.002(2) 0.019(2) -0.004(2)
C31 0.035(3) 0.022(2) 0.026(2) 0.0072(18) 0.009(2) 0.0086(19)
C32 0.033(3) 0.039(3) 0.034(3) 0.008(2) -0.001(2) 0.016(2)
C33 0.027(3) 0.026(2) 0.026(2) 0.0007(18) 0.004(2) -0.0057(19)
C34 0.025(3) 0.057(4) 0.043(3) 0.004(3) -0.001(2) -0.006(2)
C35 0.036(3) 0.024(2) 0.019(2) -0.0066(18) 0.0028(19) -0.0008(19)
C36 0.050(3) 0.023(2) 0.029(3) -0.008(2) 0.003(2) -0.003(2)
Mo1 0.0227(2) 0.01343(19) 0.0183(2) 0.00048(13) 0.00486(15) -0.00077(13)
C37 0.025(2) 0.018(2) 0.032(3) -0.0020(18) 0.008(2) -0.0007(17)
O1 0.042(2) 0.038(2) 0.0185(17) 0.0037(14) 0.0041(15) -0.0035(16)
C38 0.035(3) 0.022(2) 0.025(2) 0.0034(18) 0.001(2) 0.002(2)
O2 0.034(2) 0.039(2) 0.061(3) 0.0142(19) 0.0062(19) -0.0144(17)
C39 0.035(3) 0.024(2) 0.030(2) 0.0009(19) 0.005(2) -0.005(2)
O3 0.063(3) 0.0211(19) 0.064(3) 0.0020(18) 0.013(2) 0.0171(18)
Mo2 0.0179(2) 0.0284(2) 0.0237(2) 0.00238(15) 0.00556(16) 0.00338(15)
C40 0.029(3) 0.049(3) 0.034(3) 0.010(2) -0.004(2) 0.001(2)
O4 0.042(2) 0.069(3) 0.078(3) 0.035(3) 0.000(2) -0.022(2)
C41 0.025(3) 0.040(3) 0.062(4) 0.007(3) 0.010(3) 0.003(2)
O5 0.031(2) 0.066(3) 0.134(5) 0.003(3) 0.024(3) 0.018(2)
C42 0.037(3) 0.056(4) 0.037(3) 0.003(3) 0.007(3) -0.003(3)
O6 0.072(3) 0.107(4) 0.034(2) -0.014(3) -0.014(2) -0.016(3)
Li1 0.032(5) 0.039(5) 0.055(6) 0.005(4) 0.014(4) -0.002(4)
O7 0.067(3) 0.070(3) 0.082(4) -0.014(3) 0.018(3) 0.012(3)
C43 0.101(7) 0.097(7) 0.116(8) -0.051(6) 0.080(6) -0.035(5)
C44 0.068(5) 0.046(4) 0.092(6) -0.009(4) 0.022(4) -0.007(3)
C45 0.087(6) 0.046(4) 0.131(8) -0.013(5) 0.047(6) -0.010(4)
C46 0.154(11) 0.075(7) 0.121(9) 0.043(6) 0.058(8) 0.038(7)
O8 0.084(4) 0.077(3) 0.051(3) 0.007(2) 0.029(3) 0.001(3)
C47 0.075(6) 0.166(11) 0.060(5) 0.029(6) 0.009(5) 0.013(6)
C48 0.107(8) 0.146(10) 0.077(6) 0.048(6) 0.033(6) 0.021(7)
C49 0.167(12) 0.205(15) 0.079(7) 0.064(8) 0.060(8) 0.100(11)
C50 0.149(10) 0.114(8) 0.067(5) 0.000(5) 0.056(6) 0.038(7)
Li2 0.054(6) 0.037(5) 0.025(4) 0.000(4) 0.012(4) 0.012(4)
O9 0.058(2) 0.0294(18) 0.0254(17) -0.0008(14) 0.0195(17) 0.0041(16)
C51 0.067(4) 0.040(3) 0.027(3) 0.003(2) 0.019(3) 0.003(3)
C52 0.042(3) 0.044(3) 0.032(3) -0.002(2) 0.017(2) 0.007(2)
C53 0.046(3) 0.035(3) 0.034(3) -0.001(2) 0.009(2) 0.007(2)
C54 0.056(4) 0.034(3) 0.030(3) -0.004(2) 0.017(2) -0.003(2)
O10 0.055(3) 0.075(3) 0.043(2) -0.017(2) 0.007(2) 0.032(2)
C55 0.064(5) 0.149(9) 0.051(4) -0.023(5) 0.001(4) 0.011(5)
C56 0.065(5) 0.140(9) 0.066(5) 0.021(5) 0.036(4) 0.009(5)
C57 0.140(10) 0.123(9) 0.081(7) 0.009(6) 0.053(7) 0.059(8)
C58 0.081(7) 0.158(10) 0.096(7) -0.072(7) 0.030(6) 0.027(7)
O11 0.119(5) 0.031(2) 0.055(3) -0.0049(19) 0.034(3) -0.016(2)
C59 0.101(6) 0.044(4) 0.065(5) -0.019(3) -0.012(4) 0.013(4)
C60 0.122(8) 0.085(6) 0.068(5) 0.015(4) -0.028(5) -0.047(5)
C61 0.119(10) 0.192(14) 0.181(13) -0.037(10) -0.025(8) -0.029(9)
C62 0.110(8) 0.097(7) 0.140(9) -0.032(6) 0.077(7) -0.050(6)

loop_
_atom_type_symbol
_atom_type_description
_atom_type_scat_dispersion_real
_atom_type_scat_dispersion_imag
_atom_type_scat_source
C C 0.0033 0.0016 'International Tables Vol C Tables 4.2.6.8 and 6.1.1.4'
H H 0.0000 0.0000 'International Tables Vol C Tables 4.2.6.8 and 6.1.1.4'
Li Li -0.0003 0.0001 'International Tables Vol C Tables 4.2.6.8 and 6.1.1.4'
N N 0.0061 0.0033 'International Tables Vol C Tables 4.2.6.8 and 6.1.1.4'
O O 0.0106 0.0060 'International Tables Vol C Tables 4.2.6.8 and 6.1.1.4'
Ni Ni 0.3393 1.1124 'International Tables Vol C Tables 4.2.6.8 and 6.1.1.4'
Mo Mo -1.6832 0.6857 'International Tables Vol C Tables 4.2.6.8 and 6.1.1.4'

loop_
_geom_angle_atom_site_label_1
_geom_angle_atom_site_label_2
_geom_angle_atom_site_label_3
_geom_angle
_geom_angle_site_symmetry_1
_geom_angle_site_symmetry_3
N4 Ni1 N1 90.33(15) . .
N4 Ni1 N2 169.48(16) . .
N1 Ni1 N2 89.80(14) . .
N4 Ni1 N3 89.95(15) . .
N1 Ni1 N3 177.98(15) . .
N2 Ni1 N3 90.28(15) . .
C4 N1 C1 108.3(3) . .
C4 N1 Ni1 125.2(3) . .
C1 N1 Ni1 125.3(3) . .
C4 N1 Mo1 72.2(2) . .
C1 N1 Mo1 73.8(2) . .
Ni1 N1 Mo1 129.75(17) . .
C9 N2 C6 107.4(3) . .
C9 N2 Ni1 126.8(3) . .
C6 N2 Ni1 125.0(3) . .
C14 N3 C11 108.1(3) . .
C14 N3 Ni1 124.4(3) . .
C11 N3 Ni1 125.2(3) . .
C14 N3 Mo2 73.2(2) . .
C11 N3 Mo2 72.7(2) . .
Ni1 N3 Mo2 133.24(17) . .
C16 N4 C19 106.9(3) . .
C16 N4 Ni1 125.1(3) . .
C19 N4 Ni1 127.0(3) . .
C2 C1 N1 108.1(4) . .
C2 C1 C20 130.8(4) . .
N1 C1 C20 120.2(4) . .
C2 C1 Mo1 72.6(2) . .
N1 C1 Mo1 72.4(2) . .
C20 C1 Mo1 128.8(3) . .
C1 C2 C3 107.9(4) . .
C1 C2 Mo1 73.9(2) . .
C3 C2 Mo1 71.7(2) . .
C4 C3 C2 106.9(4) . .
C4 C3 Mo1 72.8(2) . .
C2 C3 Mo1 73.6(2) . .
N1 C4 C3 108.8(3) . .
N1 C4 C5 120.1(3) . .
C3 C4 C5 129.6(4) . .
N1 C4 Mo1 74.0(2) . .
C3 C4 Mo1 73.0(2) . .
C5 C4 Mo1 130.3(3) . .
C6 C5 C4 111.0(3) . .
C6 C5 C23 111.0(3) . .
C4 C5 C23 112.5(3) . .
C6 C5 C21 110.4(3) . .
C4 C5 C21 104.9(3) . .
C23 C5 C21 106.7(3) . .
C7 C6 N2 109.2(4) . .
C7 C6 C5 130.0(4) . .
N2 C6 C5 120.7(4) . .
C6 C7 C8 107.0(4) . .
C9 C8 C7 106.8(4) . .
N2 C9 C8 109.7(4) . .
N2 C9 C10 118.4(4) . .
C8 C9 C10 131.7(4) . .
C11 C10 C9 105.6(3) . .
C11 C10 C25 110.3(4) . .
C9 C10 C25 109.1(3) . .
C11 C10 C27 112.1(3) . .
C9 C10 C27 108.4(4) . .
C25 C10 C27 111.1(4) . .
N3 C11 C12 108.4(4) . .
N3 C11 C10 119.7(4) . .
C12 C11 C10 130.9(4) . .
N3 C11 Mo2 73.7(2) . .
C12 C11 Mo2 72.7(2) . .
C10 C11 Mo2 128.0(3) . .
C11 C12 C13 107.2(4) . .
C11 C12 Mo2 73.3(2) . .
C13 C12 Mo2 73.1(3) . .
C14 C13 C12 107.4(4) . .
C14 C13 Mo2 73.6(3) . .
C12 C13 Mo2 72.4(3) . .
N3 C14 C13 108.8(4) . .
N3 C14 C15 120.6(4) . .
C13 C14 C15 129.3(4) . .
N3 C14 Mo2 73.2(2) . .
C13 C14 Mo2 72.8(3) . .
C15 C14 Mo2 130.4(3) . .
C16 C15 C14 111.0(3) . .
C16 C15 C31 111.8(3) . .
C14 C15 C31 112.0(4) . .
C16 C15 C29 109.7(4) . .
C14 C15 C29 104.5(3) . .
C31 C15 C29 107.4(4) . .
C17 C16 N4 109.6(4) . .
C17 C16 C15 129.3(4) . .
N4 C16 C15 120.8(4) . .
C16 C17 C18 107.3(4) . .
C19 C18 C17 106.6(4) . .
C18 C19 N4 109.6(4) . .
C18 C19 C20 131.5(4) . .
N4 C19 C20 118.5(4) . .
C19 C20 C1 106.0(3) . .
C19 C20 C35 109.7(3) . .
C1 C20 C35 109.6(4) . .
C19 C20 C33 108.6(4) . .
C1 C20 C33 112.9(3) . .
C35 C20 C33 109.9(4) . .
C22 C21 C5 116.3(4) . .
C24 C23 C5 118.5(4) . .
C26 C25 C10 115.7(4) . .
C28 C27 C10 113.9(4) . .
C30 C29 C15 115.5(4) . .
C32 C31 C15 118.0(4) . .
C34 C33 C20 112.7(4) . .
C36 C35 C20 116.0(4) . .
C37 Mo1 C39 85.0(2) . .
C37 Mo1 C38 83.13(19) . .
C39 Mo1 C38 87.9(2) . .
C37 Mo1 C4 101.51(16) . .
C39 Mo1 C4 125.79(18) . .
C38 Mo1 C4 146.14(17) . .
C37 Mo1 C3 118.58(17) . .
C39 Mo1 C3 95.68(19) . .
C38 Mo1 C3 158.19(17) . .
C4 Mo1 C3 34.22(14) . .
C37 Mo1 N1 115.66(15) . .
C39 Mo1 N1 150.52(17) . .
C38 Mo1 N1 114.12(16) . .
C4 Mo1 N1 33.76(12) . .
C3 Mo1 N1 56.60(13) . .
C37 Mo1 C2 153.26(17) . .
C39 Mo1 C2 95.76(18) . .
C38 Mo1 C2 123.60(17) . .
C4 Mo1 C2 56.68(14) . .
C3 Mo1 C2 34.69(14) . .
N1 Mo1 C2 56.15(13) . .
C37 Mo1 C1 149.02(16) . .
C39 Mo1 C1 124.88(18) . .
C38 Mo1 C1 103.95(17) . .
C4 Mo1 C1 56.22(14) . .
C3 Mo1 C1 56.67(15) . .
N1 Mo1 C1 33.80(12) . .
C2 Mo1 C1 33.52(15) . .
O1 C37 Mo1 177.7(4) . .
C37 O1 Li2 145.8(4) . .
O2 C38 Mo1 176.8(4) . .
O3 C39 Mo1 177.5(5) . .
C41 Mo2 C40 81.7(2) . .
C41 Mo2 C42 84.9(3) . .
C40 Mo2 C42 84.6(2) . .
C41 Mo2 C12 100.7(2) . .
C40 Mo2 C12 116.8(2) . .
C42 Mo2 C12 158.4(2) . .
C41 Mo2 C11 131.4(2) . .
C40 Mo2 C11 102.40(18) . .
C42 Mo2 C11 143.5(2) . .
C12 Mo2 C11 34.03(15) . .
C41 Mo2 C13 97.7(2) . .
C40 Mo2 C13 150.9(2) . .
C42 Mo2 C13 124.4(2) . .
C12 Mo2 C13 34.49(16) . .
C11 Mo2 C13 56.52(15) . .
C41 Mo2 C14 125.0(2) . .
C40 Mo2 C14 152.34(19) . .
C42 Mo2 C14 103.4(2) . .
C12 Mo2 C14 56.32(16) . .
C11 Mo2 C14 55.85(14) . .
C13 Mo2 C14 33.62(15) . .
C41 Mo2 N3 153.5(2) . .
C40 Mo2 N3 118.89(18) . .
C42 Mo2 N3 112.0(2) . .
C12 Mo2 N3 56.29(14) . .
C11 Mo2 N3 33.62(12) . .
C13 Mo2 N3 56.10(14) . .
C14 Mo2 N3 33.53(13) . .
O4 C40 Mo2 175.1(6) . .
C40 O4 Li1 155.7(5) . .
O5 C41 Mo2 178.8(6) . .
C41 O5 Li1 156.9(6) . 4_545
O6 C42 Mo2 175.9(6) . .
O8 Li1 O7 114.1(5) . .
O8 Li1 O5 108.6(5) . 4
O7 Li1 O5 106.0(5) . 4
O8 Li1 O4 114.8(6) . .
O7 Li1 O4 106.9(5) . .
O5 Li1 O4 105.9(5) 4 .
C46 O7 C43 106.9(7) . .
C46 O7 Li1 121.9(7) . .
C43 O7 Li1 118.8(6) . .
O7 C43 C44 106.6(7) . .
C45 C44 C43 107.9(7) . .
C44 C45 C46 100.5(8) . .
O7 C46 C45 104.6(7) . .
C47 O8 C50 109.5(7) . .
C47 O8 Li1 124.2(6) . .
C50 O8 Li1 121.9(6) . .
O8 C47 C48 104.5(8) . .
C47 C48 C49 106.2(9) . .
C50 C49 C48 106.6(9) . .
C49 C50 O8 106.9(9) . .
O9 Li2 O10 109.6(5) . .
O9 Li2 O11 111.8(5) . .
O10 Li2 O11 115.6(5) . .
O9 Li2 O1 105.0(4) . .
O10 Li2 O1 111.3(5) . .
O11 Li2 O1 102.9(5) . .
C54 O9 C51 107.8(4) . .
C54 O9 Li2 119.7(4) . .
C51 O9 Li2 126.8(4) . .
O9 C51 C52 107.4(4) . .
C51 C52 C53 103.8(4) . .
C54 C53 C52 103.0(4) . .
O9 C54 C53 104.4(4) . .
C58 O10 C55 108.3(6) . .
C58 O10 Li2 127.4(6) . .
C55 O10 Li2 121.2(5) . .
O10 C55 C56 108.7(7) . .
C55 C56 C57 105.0(8) . .
C56 C57 C58 104.5(8) . .
O10 C58 C57 105.6(8) . .
C59 O11 C62 108.7(7) . .
C59 O11 Li2 122.8(6) . .
C62 O11 Li2 115.3(5) . .
C60 C59 O11 113.2(7) . .
C59 C60 C61 87.3(8) . .
C62 C61 C60 115.6(10) . .
C61 C62 O11 96.7(9) . .
C63 O12 C66 59.8(14) . .
C64 C63 O12 141.5(16) . .
C63 C64 C65 98.9(12) . .
C66 C65 C64 81.6(11) . .
C65 C66 O12 156.1(17) . .

loop_
_geom_bond_atom_site_label_1
_geom_bond_atom_site_label_2
_geom_bond_distance
_geom_bond_site_symmetry_2
Ni1 N4 1.870(3) .
Ni1 N1 1.877(3) .
Ni1 N2 1.879(3) .
Ni1 N3 1.883(4) .
N1 C4 1.394(5) .
N1 C1 1.407(5) .
N1 Mo1 2.410(3) .
N2 C9 1.370(5) .
N2 C6 1.379(5) .
N3 C14 1.394(5) .
N3 C11 1.394(5) .
N3 Mo2 2.416(3) .
N4 C16 1.379(5) .
N4 C19 1.382(5) .
C1 C2 1.397(6) .
C1 C20 1.520(6) .
C1 Mo1 2.429(4) .
C2 C3 1.432(6) .
C2 Mo1 2.413(4) .
C3 C4 1.406(6) .
C3 Mo1 2.390(4) .
C4 C5 1.515(5) .
C4 Mo1 2.388(4) .
C5 C6 1.514(6) .
C5 C23 1.554(5) .
C5 C21 1.566(6) .
C6 C7 1.377(6) .
C7 C8 1.417(7) .
C8 C9 1.374(6) .
C9 C10 1.523(6) .
C10 C11 1.523(6) .
C10 C25 1.546(6) .
C10 C27 1.553(6) .
C11 C12 1.404(6) .
C11 Mo2 2.403(4) .
C12 C13 1.423(7) .
C12 Mo2 2.396(4) .
C13 C14 1.394(6) .
C13 Mo2 2.405(5) .
C14 C15 1.526(6) .
C14 Mo2 2.415(4) .
C15 C16 1.523(6) .
C15 C31 1.545(6) .
C15 C29 1.572(6) .
C16 C17 1.375(6) .
C17 C18 1.414(7) .
C18 C19 1.381(6) .
C19 C20 1.517(6) .
C20 C35 1.544(6) .
C20 C33 1.546(7) .
C21 C22 1.513(6) .
C23 C24 1.527(6) .
C25 C26 1.533(7) .
C27 C28 1.530(6) .
C29 C30 1.508(7) .
C31 C32 1.528(7) .
C33 C34 1.530(6) .
C35 C36 1.532(7) .
Mo1 C37 1.896(5) .
Mo1 C39 1.914(5) .
Mo1 C38 1.943(5) .
C37 O1 1.188(6) .
O1 Li2 1.930(9) .
C38 O2 1.168(6) .
C39 O3 1.172(6) .
Mo2 C41 1.869(6) .
Mo2 C40 1.886(6) .
Mo2 C42 1.954(6) .
C40 O4 1.190(7) .
O4 Li1 1.906(10) .
C41 O5 1.192(7) .
O5 Li1 1.905(10) 4_545
C42 O6 1.149(7) .
Li1 O8 1.881(11) .
Li1 O7 1.891(11) .
Li1 O5 1.905(10) 4
O7 C46 1.392(12) .
O7 C43 1.455(10) .
C43 C44 1.457(11) .
C44 C45 1.452(11) .
C45 C46 1.549(14) .
O8 C47 1.431(10) .
O8 C50 1.434(10) .
C47 C48 1.432(13) .
C48 C49 1.493(15) .
C49 C50 1.416(13) .
Li2 O9 1.905(9) .
Li2 O10 1.920(11) .
Li2 O11 1.929(11) .
O9 C54 1.440(6) .
O9 C51 1.443(6) .
C51 C52 1.516(8) .
C52 C53 1.520(7) .
C53 C54 1.500(8) .
O10 C58 1.430(8) .
O10 C55 1.431(10) .
C55 C56 1.457(11) .
C56 C57 1.473(13) .
C57 C58 1.498(15) .
O11 C59 1.425(8) .
O11 C62 1.441(12) .
C59 C60 1.372(10) .
C60 C61 1.680(14) .
C61 C62 1.436(12) .
O12 C63 1.67(3) .
O12 C66 1.78(3) .
C63 C64 1.58(2) .
C64 C65 1.68(3) .
C65 C66 1.53(2) .
